data_7130138
loop_
_publ_author_name
'Volla, Chandra'
'Nair, Akshay Murali'
'Halder, Indranil'

_publ_section_title
;
 A Metal-free Four-component Sulfonylation, Giese Cyclization,
 Selenylation Cascade via Insertion of Sulfur Dioxide
;
_journal_name_full 'Chemical Communications'
_journal_paper_doi 10.1039/D2CC02315F
_journal_year 2022
_chemical_formula_moiety 'C33 H34 O5 S Se'
_chemical_formula_sum 'C33 H34 O5 S Se'
_chemical_formula_weight 621.62
_space_group_crystal_system monoclinic
_space_group_IT_number 14
_space_group_name_Hall '-P 2yn'
_space_group_name_H-M_alt 'P 1 21/n 1'
_atom_sites_solution_hydrogens geom
_audit_creation_date 2021-09-15
_audit_creation_method
;
Olex2 1.3-ac4
(compiled 2019.04.23 svn.r3594 for Rigaku Oxford Diffraction, GUI svn.r5739)
;
_audit_update_record
;
2022-03-28 deposited with the CCDC.	2022-05-23 downloaded from the CCDC.
;
_cell_angle_alpha 90
_cell_angle_beta 105.641(6)
_cell_angle_gamma 90
_cell_formula_units_Z 4
_cell_length_a 9.9080(18)
_cell_length_b 20.656(4)
_cell_length_c 14.699(2)
_cell_measurement_reflns_used 1321
_cell_measurement_temperature 150
_cell_measurement_theta_max 23.351
_cell_measurement_theta_min 2.438
_cell_volume 2896.9(9)
_computing_cell_refinement 'SAINT V8.40A (?, 2016)'
_computing_data_reduction 'SAINT V8.40A (?, 2016)'
_computing_molecular_graphics 'Olex2 (Dolomanov et al., 2009)'
_computing_publication_material 'Olex2 (Dolomanov et al., 2009)'
_computing_structure_refinement 'ShelXL (Sheldrick, 2015)'
_computing_structure_solution 'SHELXT 2014/5 (Sheldrick, 2014)'
_diffrn_ambient_temperature 150
_diffrn_measured_fraction_theta_full 0.999
_diffrn_measured_fraction_theta_max 0.996
_diffrn_measurement_device_type 'Bruker D8 quest'
_diffrn_radiation_type MoK\a
_diffrn_radiation_wavelength 0.71073
_diffrn_reflns_av_R_equivalents 0.1055
_diffrn_reflns_av_unetI/netI 0.1025
_diffrn_reflns_Laue_measured_fraction_full 0.999
_diffrn_reflns_Laue_measured_fraction_max 0.996
_diffrn_reflns_limit_h_max 13
_diffrn_reflns_limit_h_min -13
_diffrn_reflns_limit_k_max 27
_diffrn_reflns_limit_k_min -24
_diffrn_reflns_limit_l_max 19
_diffrn_reflns_limit_l_min -17
_diffrn_reflns_number 34089
_diffrn_reflns_point_group_measured_fraction_full 0.999
_diffrn_reflns_point_group_measured_fraction_max 0.996
_diffrn_reflns_theta_full 25.242
_diffrn_reflns_theta_max 28.269
_diffrn_reflns_theta_min 2.229
_exptl_absorpt_coefficient_mu 1.409
_exptl_absorpt_correction_T_max 1.0000
_exptl_absorpt_correction_T_min 0.8366
_exptl_absorpt_correction_type multi-scan
_exptl_absorpt_process_details
;
SADABS-2016/2 (Bruker,2016/2) was used for absorption correction.
wR2(int) was 0.1091 before and 0.0688 after correction.
The Ratio of minimum to maximum transmission is 0.8366.
The \l/2 correction factor is 0.00150.
;
_exptl_crystal_colour colourless
_exptl_crystal_colour_primary colourless
_exptl_crystal_density_diffrn 1.425
_exptl_crystal_description block
_exptl_crystal_F_000 1288
_exptl_crystal_size_max 0.45
_exptl_crystal_size_mid 0.105
_exptl_crystal_size_min 0.03
_refine_diff_density_max 1.315
_refine_diff_density_min -0.658
_refine_diff_density_rms 0.095
_refine_ls_extinction_method none
_refine_ls_goodness_of_fit_ref 1.014
_refine_ls_hydrogen_treatment constr
_refine_ls_matrix_type full
_refine_ls_number_parameters 363
_refine_ls_number_reflns 7164
_refine_ls_number_restraints 0
_refine_ls_restrained_S_all 1.014
_refine_ls_R_factor_all 0.1204
_refine_ls_R_factor_gt 0.0560
_refine_ls_shift/su_max 0.001
_refine_ls_shift/su_mean 0.000
_refine_ls_structure_factor_coef Fsqd
_refine_ls_weighting_details 'w=1/[\s^2^(Fo^2^)+(0.0552P)^2^+2.2791P] where P=(Fo^2^+2Fc^2^)/3'
_refine_ls_weighting_scheme calc
_refine_ls_wR_factor_gt 0.1193
_refine_ls_wR_factor_ref 0.1450
_reflns_Friedel_coverage 0.000
_reflns_number_gt 4203
_reflns_number_total 7164
_reflns_threshold_expression 'I > 2\s(I)'
_cod_data_source_file d2cc02315f2.cif
_cod_data_source_block cmrv_an_8_2_8
_cod_original_cell_volume 2897.0(8)
_cod_database_code 7130138
_shelx_shelxl_version_number 2018/3
_shelx_space_group_comment
;
The symmetry employed for this shelxl refinement is uniquely defined
by the following loop, which should always be used as a source of
symmetry information in preference to the above space-group names.
They are only intended as comments.
;
_shelx_estimated_absorpt_t_max 0.959
_shelx_estimated_absorpt_t_min 0.570
_olex2_refinement_description
;
1. Fixed Uiso
 At 1.2 times of:
  All C(H) groups, All C(H,H) groups
 At 1.5 times of:
  All C(H,H,H) groups
2.a Ternary CH refined with riding coordinates:
 C20(H20), C21(H21)
2.b Secondary CH2 refined with riding coordinates:
 C2(H2A,H2B), C3(H3A,H3B), C4(H4A,H4B), C5(H5A,H5B), C7(H7A,H7B)
2.c Aromatic/amide H refined with riding coordinates:
 C10(H10), C11(H11), C14(H14), C15(H15), C16(H16), C18(H18), C19(H19),
 C22(H22), C23(H23), C26(H26), C27(H27), C28(H28), C29(H29), C30(H30), C31(H31),
  C32(H32)
2.d Idealised Me refined as rotating group:
 C1(H1A,H1B,H1C), C13(H13A,H13B,H13C)
;
_olex2_submission_special_instructions 'No special instructions were received'

loop_
_space_group_symop_operation_xyz
'x, y, z'
'-x+1/2, y+1/2, -z+1/2'
'-x, -y, -z'
'x-1/2, -y-1/2, z-1/2'

loop_
_atom_site_label
_atom_site_type_symbol
_atom_site_fract_x
_atom_site_fract_y
_atom_site_fract_z
_atom_site_U_iso_or_equiv
_atom_site_adp_type
_atom_site_occupancy
_atom_site_site_symmetry_order
_atom_site_calc_flag
_atom_site_refinement_flags_posn
_atom_site_refinement_flags_adp
_atom_site_refinement_flags_occupancy
_atom_site_disorder_assembly
_atom_site_disorder_group
Se1 Se 0.72475(4) 0.58281(2) 0.27730(3) 0.03395(14) Uani 1 1 d . . . . .
S1 S 0.65909(10) 0.78432(5) 0.47570(6) 0.0245(2) Uani 1 1 d . . . . .
O1 O 0.8264(3) 0.72844(14) 0.26736(17) 0.0299(6) Uani 1 1 d . . . . .
O2 O 0.4230(3) 1.04180(14) 0.35453(19) 0.0365(7) Uani 1 1 d . . . . .
O3 O 0.8016(3) 0.79459(13) 0.53082(17) 0.0317(6) Uani 1 1 d . . . . .
O4 O 0.5652(3) 0.74902(13) 0.51763(17) 0.0314(6) Uani 1 1 d . . . . .
O5 O 0.5203(3) 0.57603(13) 0.03832(19) 0.0378(7) Uani 1 1 d . . . . .
C1 C 0.3787(8) 0.9782(4) 0.1191(4) 0.099(2) Uani 1 1 d . . . . .
H1A H 0.459432 1.004153 0.147361 0.148 Uiso 1 1 calc GR . . . .
H1B H 0.310085 0.983449 0.153843 0.148 Uiso 1 1 calc GR . . . .
H1C H 0.339411 0.991639 0.054869 0.148 Uiso 1 1 calc GR . . . .
C2 C 0.4181(9) 0.9130(3) 0.1208(4) 0.094(3) Uani 1 1 d . . . . .
H2A H 0.335478 0.887102 0.093355 0.113 Uiso 1 1 calc R . . . .
H2B H 0.454874 0.899521 0.186054 0.113 Uiso 1 1 calc R . . . .
C3 C 0.5333(5) 0.8984(2) 0.0652(3) 0.0468(12) Uani 1 1 d . . . . .
H3A H 0.495574 0.909277 -0.001037 0.056 Uiso 1 1 calc R . . . .
H3B H 0.615230 0.925225 0.090551 0.056 Uiso 1 1 calc R . . . .
C4 C 0.5752(5) 0.8280(2) 0.0743(3) 0.0361(10) Uani 1 1 d . . . . .
H4A H 0.617249 0.816909 0.023895 0.043 Uiso 1 1 calc R . . . .
H4B H 0.491872 0.801684 0.066593 0.043 Uiso 1 1 calc R . . . .
C5 C 0.6789(4) 0.8120(2) 0.1694(2) 0.0307(9) Uani 1 1 d . . . . .
H5A H 0.643087 0.829529 0.219496 0.037 Uiso 1 1 calc R . . . .
H5B H 0.767179 0.833412 0.172588 0.037 Uiso 1 1 calc R . . . .
C6 C 0.7066(4) 0.7394(2) 0.1873(2) 0.0262(9) Uani 1 1 d . . . . .
C7 C 0.8146(4) 0.7585(2) 0.3519(2) 0.0276(9) Uani 1 1 d . . . . .
H7A H 0.830362 0.804639 0.348358 0.033 Uiso 1 1 calc R . . . .
H7B H 0.886489 0.741387 0.405028 0.033 Uiso 1 1 calc R . . . .
C8 C 0.6713(4) 0.74723(17) 0.3686(2) 0.0205(8) Uani 1 1 d . . . . .
C9 C 0.5862(4) 0.86056(18) 0.4381(2) 0.0227(8) Uani 1 1 d . . . . .
C10 C 0.6718(4) 0.9125(2) 0.4308(3) 0.0301(9) Uani 1 1 d . . . . .
H10 H 0.768431 0.906831 0.445619 0.036 Uiso 1 1 calc R . . . .
C11 C 0.6145(4) 0.9721(2) 0.4018(3) 0.0314(9) Uani 1 1 d . . . . .
H11 H 0.672061 1.006803 0.397075 0.038 Uiso 1 1 calc R . . . .
C12 C 0.4693(4) 0.9804(2) 0.3796(3) 0.0282(9) Uani 1 1 d . . . . .
C13 C 0.2744(4) 1.0535(2) 0.3323(3) 0.0392(10) Uani 1 1 d . . . . .
H13A H 0.227668 1.028911 0.277467 0.059 Uiso 1 1 calc GR . . . .
H13B H 0.256342 1.098771 0.319961 0.059 Uiso 1 1 calc GR . . . .
H13C H 0.240079 1.040656 0.384778 0.059 Uiso 1 1 calc GR . . . .
C14 C 0.4662(5) 0.3956(2) 0.3062(4) 0.0524(13) Uani 1 1 d . . . . .
H14 H 0.416894 0.358469 0.313118 0.063 Uiso 1 1 calc R . . . .
C15 C 0.4929(5) 0.4095(2) 0.2203(4) 0.0458(12) Uani 1 1 d . . . . .
H15 H 0.460034 0.381811 0.169224 0.055 Uiso 1 1 calc R . . . .
C16 C 0.5683(4) 0.4644(2) 0.2103(3) 0.0364(10) Uani 1 1 d . . . . .
H16 H 0.586984 0.472997 0.152766 0.044 Uiso 1 1 calc R . . . .
C17 C 0.6160(4) 0.5064(2) 0.2857(3) 0.0320(9) Uani 1 1 d . . . . .
C18 C 0.5886(5) 0.4925(2) 0.3714(3) 0.0447(12) Uani 1 1 d . . . . .
H18 H 0.620385 0.520210 0.422680 0.054 Uiso 1 1 calc R . . . .
C19 C 0.5131(6) 0.4371(3) 0.3804(4) 0.0552(14) Uani 1 1 d . . . . .
H19 H 0.494435 0.428104 0.437809 0.066 Uiso 1 1 calc R . . . .
C20 C 0.5734(4) 0.63182(18) 0.1870(2) 0.0253(8) Uani 1 1 d . . . . .
H20 H 0.482483 0.615372 0.191097 0.030 Uiso 1 1 calc R . . . .
C21 C 0.5799(4) 0.70504(17) 0.2066(2) 0.0215(8) Uani 1 1 d . . . . .
H21 H 0.497411 0.723482 0.161512 0.026 Uiso 1 1 calc R . . . .
C22 C 0.3827(4) 0.9281(2) 0.3844(3) 0.0303(9) Uani 1 1 d . . . . .
H22 H 0.285884 0.933418 0.368201 0.036 Uiso 1 1 calc R . . . .
C23 C 0.4417(4) 0.86796(19) 0.4137(2) 0.0256(8) Uani 1 1 d . . . . .
H23 H 0.384468 0.832813 0.416852 0.031 Uiso 1 1 calc R . . . .
C24 C 0.5634(4) 0.72102(17) 0.3044(2) 0.0196(7) Uani 1 1 d . . . . .
C25 C 0.4226(4) 0.70551(18) 0.3163(2) 0.0211(8) Uani 1 1 d . . . . .
C26 C 0.4078(4) 0.65871(19) 0.3815(2) 0.0264(9) Uani 1 1 d . . . . .
H26 H 0.486903 0.638579 0.419657 0.032 Uiso 1 1 calc R . . . .
C27 C 0.2751(4) 0.6419(2) 0.3897(3) 0.0329(10) Uani 1 1 d . . . . .
H27 H 0.266317 0.611091 0.433911 0.039 Uiso 1 1 calc R . . . .
C28 C 0.1568(4) 0.6709(2) 0.3324(3) 0.0339(10) Uani 1 1 d . . . . .
H28 H 0.068491 0.659239 0.337432 0.041 Uiso 1 1 calc R . . . .
C29 C 0.1701(4) 0.7176(2) 0.2670(3) 0.0295(9) Uani 1 1 d . . . . .
H29 H 0.090685 0.737584 0.228829 0.035 Uiso 1 1 calc R . . . .
C30 C 0.3025(4) 0.73441(19) 0.2589(2) 0.0249(8) Uani 1 1 d . . . . .
H30 H 0.310877 0.765243 0.214626 0.030 Uiso 1 1 calc R . . . .
C31 C 0.7507(4) 0.7098(2) 0.1054(3) 0.0364(10) Uani 1 1 d . . . . .
H31 H 0.820939 0.730396 0.085155 0.044 Uiso 1 1 calc R . . . .
C32 C 0.6952(4) 0.6564(2) 0.0610(3) 0.0379(11) Uani 1 1 d . . . . .
H32 H 0.725174 0.642646 0.009435 0.045 Uiso 1 1 calc R . . . .
C33 C 0.5888(4) 0.6179(2) 0.0892(3) 0.0296(9) Uani 1 1 d . . . . .

loop_
_atom_site_aniso_label
_atom_site_aniso_U_11
_atom_site_aniso_U_22
_atom_site_aniso_U_33
_atom_site_aniso_U_23
_atom_site_aniso_U_13
_atom_site_aniso_U_12
Se1 0.0265(2) 0.0386(3) 0.0326(2) -0.00409(19) 0.00094(16) 0.0061(2)
S1 0.0256(5) 0.0307(5) 0.0155(4) -0.0003(4) 0.0025(4) 0.0012(4)
O1 0.0174(13) 0.0501(18) 0.0224(13) -0.0066(12) 0.0061(11) -0.0009(13)
O2 0.0309(16) 0.0345(17) 0.0451(17) 0.0079(14) 0.0117(14) 0.0072(14)
O3 0.0278(15) 0.0382(17) 0.0215(12) -0.0046(12) -0.0065(11) 0.0011(13)
O4 0.0421(17) 0.0354(16) 0.0191(13) -0.0002(11) 0.0123(12) -0.0054(14)
O5 0.0399(17) 0.0379(18) 0.0326(15) -0.0132(13) 0.0049(13) 0.0034(15)
C1 0.102(6) 0.132(7) 0.054(4) 0.005(4) 0.009(4) 0.019(5)
C2 0.163(8) 0.077(5) 0.039(3) 0.017(3) 0.020(4) 0.041(5)
C3 0.049(3) 0.053(3) 0.034(2) 0.006(2) 0.003(2) 0.000(2)
C4 0.041(3) 0.047(3) 0.0206(18) 0.0034(18) 0.0075(18) -0.010(2)
C5 0.027(2) 0.046(3) 0.0193(18) -0.0019(18) 0.0059(16) -0.0145(19)
C6 0.0189(19) 0.041(2) 0.0196(17) -0.0041(17) 0.0063(15) -0.0064(18)
C7 0.0200(19) 0.040(2) 0.0212(18) -0.0033(17) 0.0024(15) -0.0027(18)
C8 0.0189(18) 0.024(2) 0.0188(17) 0.0013(15) 0.0050(14) 0.0031(16)
C9 0.0220(19) 0.028(2) 0.0182(17) -0.0022(15) 0.0057(15) 0.0009(17)
C10 0.021(2) 0.040(3) 0.030(2) -0.0021(18) 0.0090(16) -0.0041(19)
C11 0.027(2) 0.031(2) 0.038(2) 0.0039(18) 0.0113(18) 0.0006(19)
C12 0.029(2) 0.034(2) 0.0222(18) 0.0008(17) 0.0080(16) 0.0020(19)
C13 0.033(2) 0.045(3) 0.038(2) 0.011(2) 0.0077(19) 0.011(2)
C14 0.043(3) 0.039(3) 0.078(4) 0.015(3) 0.019(3) 0.008(2)
C15 0.029(2) 0.040(3) 0.064(3) -0.010(2) 0.004(2) 0.010(2)
C16 0.030(2) 0.040(3) 0.038(2) -0.002(2) 0.0080(19) 0.010(2)
C17 0.028(2) 0.031(2) 0.036(2) -0.0004(18) 0.0066(18) 0.0060(18)
C18 0.049(3) 0.051(3) 0.033(2) 0.008(2) 0.008(2) 0.018(2)
C19 0.056(3) 0.060(4) 0.053(3) 0.024(3) 0.021(3) 0.015(3)
C20 0.0185(19) 0.033(2) 0.0224(18) -0.0040(16) 0.0025(15) -0.0002(17)
C21 0.0189(19) 0.028(2) 0.0183(16) -0.0009(15) 0.0060(14) 0.0018(16)
C22 0.0193(19) 0.042(3) 0.0288(19) -0.0031(18) 0.0058(16) 0.0017(18)
C23 0.022(2) 0.029(2) 0.0266(19) -0.0004(17) 0.0066(16) -0.0003(17)
C24 0.0179(18) 0.024(2) 0.0158(16) 0.0012(14) 0.0021(14) 0.0035(15)
C25 0.0192(18) 0.027(2) 0.0180(16) -0.0054(15) 0.0067(14) 0.0004(16)
C26 0.024(2) 0.033(2) 0.0228(18) 0.0002(16) 0.0073(16) -0.0003(17)
C27 0.035(2) 0.039(3) 0.029(2) 0.0066(18) 0.0159(18) -0.002(2)
C28 0.022(2) 0.047(3) 0.036(2) -0.006(2) 0.0150(18) -0.003(2)
C29 0.0176(19) 0.040(2) 0.030(2) -0.0022(18) 0.0045(16) 0.0018(18)
C30 0.024(2) 0.031(2) 0.0202(17) 0.0002(16) 0.0070(15) 0.0019(17)
C31 0.027(2) 0.058(3) 0.029(2) -0.012(2) 0.0159(18) -0.010(2)
C32 0.035(2) 0.057(3) 0.027(2) -0.011(2) 0.0180(19) -0.003(2)
C33 0.025(2) 0.037(2) 0.0247(19) -0.0086(18) 0.0042(16) 0.0071(19)

loop_
_atom_type_symbol
_atom_type_description
_atom_type_scat_dispersion_real
_atom_type_scat_dispersion_imag
_atom_type_scat_source
C C 0.0033 0.0016 'International Tables Vol C Tables 4.2.6.8 and 6.1.1.4'
H H 0.0000 0.0000 'International Tables Vol C Tables 4.2.6.8 and 6.1.1.4'
O O 0.0106 0.0060 'International Tables Vol C Tables 4.2.6.8 and 6.1.1.4'
S S 0.1246 0.1234 'International Tables Vol C Tables 4.2.6.8 and 6.1.1.4'
Se Se -0.0929 2.2259 'International Tables Vol C Tables 4.2.6.8 and 6.1.1.4'

loop_
_geom_angle_atom_site_label_1
_geom_angle_atom_site_label_2
_geom_angle_atom_site_label_3
_geom_angle
_geom_angle_site_symmetry_1
_geom_angle_site_symmetry_3
_geom_angle_publ_flag
C17 Se1 C20 97.22(16) . . ?
O3 S1 O4 118.71(16) . . ?
O3 S1 C8 105.66(16) . . ?
O3 S1 C9 107.58(17) . . ?
O4 S1 C8 111.37(16) . . ?
O4 S1 C9 109.23(17) . . ?
C9 S1 C8 103.11(16) . . ?
C7 O1 C6 113.6(3) . . ?
C12 O2 C13 117.8(3) . . ?
H1A C1 H1B 109.5 . . ?
H1A C1 H1C 109.5 . . ?
H1B C1 H1C 109.5 . . ?
C2 C1 H1A 109.5 . . ?
C2 C1 H1B 109.5 . . ?
C2 C1 H1C 109.5 . . ?
C1 C2 H2A 108.8 . . ?
C1 C2 H2B 108.8 . . ?
C1 C2 C3 113.9(6) . . ?
H2A C2 H2B 107.7 . . ?
C3 C2 H2A 108.8 . . ?
C3 C2 H2B 108.8 . . ?
C2 C3 H3A 109.5 . . ?
C2 C3 H3B 109.5 . . ?
H3A C3 H3B 108.1 . . ?
C4 C3 C2 110.6(4) . . ?
C4 C3 H3A 109.5 . . ?
C4 C3 H3B 109.5 . . ?
C3 C4 H4A 109.0 . . ?
C3 C4 H4B 109.0 . . ?
C3 C4 C5 113.0(3) . . ?
H4A C4 H4B 107.8 . . ?
C5 C4 H4A 109.0 . . ?
C5 C4 H4B 109.0 . . ?
C4 C5 H5A 108.7 . . ?
C4 C5 H5B 108.7 . . ?
C4 C5 C6 114.4(3) . . ?
H5A C5 H5B 107.6 . . ?
C6 C5 H5A 108.7 . . ?
C6 C5 H5B 108.7 . . ?
O1 C6 C5 111.2(3) . . ?
O1 C6 C21 108.1(3) . . ?
O1 C6 C31 103.6(3) . . ?
C21 C6 C5 111.5(3) . . ?
C31 C6 C5 109.5(3) . . ?
C31 C6 C21 112.7(3) . . ?
O1 C7 H7A 109.2 . . ?
O1 C7 H7B 109.2 . . ?
O1 C7 C8 112.0(3) . . ?
H7A C7 H7B 107.9 . . ?
C8 C7 H7A 109.2 . . ?
C8 C7 H7B 109.2 . . ?
C7 C8 S1 111.4(2) . . ?
C24 C8 S1 124.5(3) . . ?
C24 C8 C7 123.4(3) . . ?
C10 C9 S1 120.5(3) . . ?
C23 C9 S1 119.2(3) . . ?
C23 C9 C10 120.3(4) . . ?
C9 C10 H10 119.8 . . ?
C11 C10 C9 120.4(4) . . ?
C11 C10 H10 119.8 . . ?
C10 C11 H11 120.2 . . ?
C10 C11 C12 119.7(4) . . ?
C12 C11 H11 120.2 . . ?
O2 C12 C11 115.2(4) . . ?
O2 C12 C22 124.5(4) . . ?
C22 C12 C11 120.2(4) . . ?
O2 C13 H13A 109.5 . . ?
O2 C13 H13B 109.5 . . ?
O2 C13 H13C 109.5 . . ?
H13A C13 H13B 109.5 . . ?
H13A C13 H13C 109.5 . . ?
H13B C13 H13C 109.5 . . ?
C15 C14 H14 120.3 . . ?
C19 C14 H14 120.3 . . ?
C19 C14 C15 119.3(5) . . ?
C14 C15 H15 119.8 . . ?
C14 C15 C16 120.4(4) . . ?
C16 C15 H15 119.8 . . ?
C15 C16 H16 119.9 . . ?
C17 C16 C15 120.2(4) . . ?
C17 C16 H16 119.9 . . ?
C16 C17 Se1 122.4(3) . . ?
C16 C17 C18 119.3(4) . . ?
C18 C17 Se1 118.3(3) . . ?
C17 C18 H18 120.1 . . ?
C17 C18 C19 119.7(4) . . ?
C19 C18 H18 120.1 . . ?
C14 C19 C18 121.0(5) . . ?
C14 C19 H19 119.5 . . ?
C18 C19 H19 119.5 . . ?
Se1 C20 H20 108.8 . . ?
C21 C20 Se1 112.9(2) . . ?
C21 C20 H20 108.8 . . ?
C33 C20 Se1 106.7(2) . . ?
C33 C20 H20 108.8 . . ?
C33 C20 C21 110.7(3) . . ?
C6 C21 C20 114.6(3) . . ?
C6 C21 H21 105.7 . . ?
C20 C21 H21 105.7 . . ?
C24 C21 C6 112.0(3) . . ?
C24 C21 C20 112.3(3) . . ?
C24 C21 H21 105.7 . . ?
C12 C22 H22 120.2 . . ?
C23 C22 C12 119.6(4) . . ?
C23 C22 H22 120.2 . . ?
C9 C23 C22 119.8(4) . . ?
C9 C23 H23 120.1 . . ?
C22 C23 H23 120.1 . . ?
C8 C24 C21 119.1(3) . . ?
C8 C24 C25 126.9(3) . . ?
C25 C24 C21 114.0(3) . . ?
C26 C25 C24 120.4(3) . . ?
C30 C25 C24 120.7(3) . . ?
C30 C25 C26 118.8(3) . . ?
C25 C26 H26 119.8 . . ?
C25 C26 C27 120.5(4) . . ?
C27 C26 H26 119.8 . . ?
C26 C27 H27 119.9 . . ?
C28 C27 C26 120.2(4) . . ?
C28 C27 H27 119.9 . . ?
C27 C28 H28 120.0 . . ?
C27 C28 C29 119.9(4) . . ?
C29 C28 H28 120.0 . . ?
C28 C29 H29 120.1 . . ?
C30 C29 C28 119.8(4) . . ?
C30 C29 H29 120.1 . . ?
C25 C30 H30 119.6 . . ?
C29 C30 C25 120.8(3) . . ?
C29 C30 H30 119.6 . . ?
C6 C31 H31 118.1 . . ?
C32 C31 C6 123.9(4) . . ?
C32 C31 H31 118.1 . . ?
C31 C32 H32 118.4 . . ?
C31 C32 C33 123.2(3) . . ?
C33 C32 H32 118.4 . . ?
O5 C33 C20 122.3(4) . . ?
O5 C33 C32 122.2(3) . . ?
C32 C33 C20 115.5(3) . . ?

loop_
_geom_bond_atom_site_label_1
_geom_bond_atom_site_label_2
_geom_bond_distance
_geom_bond_site_symmetry_2
_geom_bond_publ_flag
Se1 C17 1.934(4) . ?
Se1 C20 1.990(4) . ?
S1 O3 1.442(3) . ?
S1 O4 1.444(3) . ?
S1 C8 1.784(3) . ?
S1 C9 1.759(4) . ?
O1 C6 1.446(4) . ?
O1 C7 1.422(4) . ?
O2 C12 1.366(5) . ?
O2 C13 1.440(5) . ?
O5 C33 1.223(5) . ?
C1 H1A 0.9600 . ?
C1 H1B 0.9600 . ?
C1 H1C 0.9600 . ?
C1 C2 1.401(8) . ?
C2 H2A 0.9700 . ?
C2 H2B 0.9700 . ?
C2 C3 1.602(8) . ?
C3 H3A 0.9700 . ?
C3 H3B 0.9700 . ?
C3 C4 1.508(6) . ?
C4 H4A 0.9700 . ?
C4 H4B 0.9700 . ?
C4 C5 1.531(5) . ?
C5 H5A 0.9700 . ?
C5 H5B 0.9700 . ?
C5 C6 1.535(6) . ?
C6 C21 1.533(5) . ?
C6 C31 1.515(5) . ?
C7 H7A 0.9700 . ?
C7 H7B 0.9700 . ?
C7 C8 1.523(5) . ?
C8 C24 1.335(5) . ?
C9 C10 1.389(5) . ?
C9 C23 1.387(5) . ?
C10 H10 0.9300 . ?
C10 C11 1.376(5) . ?
C11 H11 0.9300 . ?
C11 C12 1.397(5) . ?
C12 C22 1.393(5) . ?
C13 H13A 0.9600 . ?
C13 H13B 0.9600 . ?
C13 H13C 0.9600 . ?
C14 H14 0.9300 . ?
C14 C15 1.387(7) . ?
C14 C19 1.366(7) . ?
C15 H15 0.9300 . ?
C15 C16 1.388(6) . ?
C16 H16 0.9300 . ?
C16 C17 1.387(6) . ?
C17 C18 1.388(6) . ?
C18 H18 0.9300 . ?
C18 C19 1.394(7) . ?
C19 H19 0.9300 . ?
C20 H20 0.9800 . ?
C20 C21 1.538(5) . ?
C20 C33 1.513(5) . ?
C21 H21 0.9800 . ?
C21 C24 1.526(4) . ?
C22 H22 0.9300 . ?
C22 C23 1.391(5) . ?
C23 H23 0.9300 . ?
C24 C25 1.488(5) . ?
C25 C26 1.396(5) . ?
C25 C30 1.394(5) . ?
C26 H26 0.9300 . ?
C26 C27 1.396(5) . ?
C27 H27 0.9300 . ?
C27 C28 1.382(6) . ?
C28 H28 0.9300 . ?
C28 C29 1.393(5) . ?
C29 H29 0.9300 . ?
C29 C30 1.393(5) . ?
C30 H30 0.9300 . ?
C31 H31 0.9300 . ?
C31 C32 1.323(6) . ?
C32 H32 0.9300 . ?
C32 C33 1.467(6) . ?
